data_7000875
loop_
_publ_author_name
'Fliedel, Christophe'
'Schnee, Gilles'
'Braunstein, Pierre'

_publ_section_title
;
 Versatile coordination modes of novel hemilabile S-NHC ligands
;
_journal_issue 14
_journal_name_full 'Dalton Transactions'
_journal_page_first 2474
_journal_page_last 2476
_journal_paper_doi 10.1039/b902314n
_journal_year 2009
_chemical_formula_moiety 'C8 H14 Cl2 N2 Pd S'
_chemical_formula_sum 'C8 H14 Cl2 N2 Pd S'
_chemical_formula_weight 347.57
_space_group_IT_number 14
_symmetry_cell_setting monoclinic
_symmetry_Int_Tables_number 14
_symmetry_space_group_name_Hall '-P 2ybc'
_symmetry_space_group_name_H-M 'P 1 21/c 1'
_atom_sites_solution_hydrogens geom
_atom_sites_solution_primary direct
_atom_sites_solution_secondary difmap
_audit_creation_method SHELXL-97
_cell_angle_alpha 90.00
_cell_angle_beta 118.849(4)
_cell_angle_gamma 90.00
_cell_formula_units_Z 4
_cell_length_a 10.9199(6)
_cell_length_b 8.3242(4)
_cell_length_c 14.8290(9)
_cell_measurement_reflns_used 3634
_cell_measurement_temperature 173(2)
_cell_measurement_theta_max 25.986
_cell_measurement_theta_min 0.998
_cell_volume 1180.66(12)
_computing_cell_refinement 'HKL Scalepack (Otwinowski & Minor 1997)'
_computing_data_reduction 'HKL Denzo and Scalepack (Otwinowski & Minor 1997)'
_computing_molecular_graphics ORTEP-3
_computing_publication_material PLATON
_computing_structure_refinement 'SHELXL-97 (Sheldrick, 1997)'
_computing_structure_solution 'SHELXS-97 (Sheldrick, 1997)'
_diffrn_ambient_temperature 173(2)
_diffrn_measured_fraction_theta_full 0.999
_diffrn_measured_fraction_theta_max 0.999
_diffrn_radiation_monochromator graphite
_diffrn_radiation_probe x-ray
_diffrn_radiation_type MoK\a
_diffrn_radiation_wavelength 0.71073
_diffrn_reflns_av_R_equivalents 0.0442
_diffrn_reflns_av_sigmaI/netI 0.0707
_diffrn_reflns_limit_h_max 13
_diffrn_reflns_limit_h_min -13
_diffrn_reflns_limit_k_max 9
_diffrn_reflns_limit_k_min -10
_diffrn_reflns_limit_l_max 18
_diffrn_reflns_limit_l_min -18
_diffrn_reflns_number 4371
_diffrn_reflns_theta_full 26.50
_diffrn_reflns_theta_max 26.50
_diffrn_reflns_theta_min 2.13
_diffrn_source 'fine-focus sealed tube'
_exptl_absorpt_coefficient_mu 2.164
_exptl_absorpt_correction_type none
_exptl_crystal_colour yellow
_exptl_crystal_density_diffrn 1.955
_exptl_crystal_density_method 'not measured'
_exptl_crystal_description prism
_exptl_crystal_F_000 688
_exptl_crystal_size_max 0.05
_exptl_crystal_size_mid 0.05
_exptl_crystal_size_min 0.03
_refine_diff_density_max 1.844
_refine_diff_density_min -1.012
_refine_diff_density_rms 0.221
_refine_ls_extinction_method none
_refine_ls_goodness_of_fit_ref 1.087
_refine_ls_hydrogen_treatment constr
_refine_ls_matrix_type full
_refine_ls_number_parameters 129
_refine_ls_number_reflns 2443
_refine_ls_number_restraints 0
_refine_ls_restrained_S_all 1.087
_refine_ls_R_factor_all 0.0849
_refine_ls_R_factor_gt 0.0500
_refine_ls_shift/su_max 0.001
_refine_ls_shift/su_mean 0.000
_refine_ls_structure_factor_coef Fsqd
_refine_ls_weighting_details 'calc w=1/[\s^2^(Fo^2^)+(0.0891P)^2^+2.4353P] where P=(Fo^2^+2Fc^2^)/3'
_refine_ls_weighting_scheme calc
_refine_ls_wR_factor_gt 0.1379
_refine_ls_wR_factor_ref 0.1671
_reflns_number_gt 1717
_reflns_number_total 2443
_reflns_threshold_expression >2sigma(I)
_cod_data_source_file b902314n.txt
_cod_data_source_block flied27
_cod_original_cell_volume 1180.66(11)
_cod_original_sg_symbol_H-M 'P 21/c'
_cod_database_code 7000875

loop_
_symmetry_equiv_pos_as_xyz
'x, y, z'
'-x, y+1/2, -z+1/2'
'-x, -y, -z'
'x, -y-1/2, z-1/2'

loop_
_atom_site_label
_atom_site_type_symbol
_atom_site_fract_x
_atom_site_fract_y
_atom_site_fract_z
_atom_site_U_iso_or_equiv
_atom_site_adp_type
_atom_site_occupancy
_atom_site_symmetry_multiplicity
_atom_site_calc_flag
_atom_site_refinement_flags
_atom_site_disorder_assembly
_atom_site_disorder_group
Pd1 Pd 0.22831(6) -0.17449(7) -0.09829(4) 0.0209(2) Uani 1 1 d . . .
S1 S 0.2121(2) -0.3658(2) -0.21347(15) 0.0247(5) Uani 1 1 d . . .
C1 C 0.1893(8) -0.0034(9) -0.2018(5) 0.0196(16) Uani 1 1 d . . .
C2 C 0.0889(9) 0.1183(10) -0.3558(6) 0.0284(19) Uani 1 1 d . . .
H2 H 0.0294 0.1389 -0.4252 0.034 Uiso 1 1 calc R . .
C3 C 0.1946(9) 0.2105(10) -0.2903(6) 0.0254(18) Uani 1 1 d . . .
H3 H 0.2226 0.3075 -0.3058 0.030 Uiso 1 1 calc R . .
C4 C 0.0025(9) -0.1596(10) -0.3440(6) 0.0281(19) Uani 1 1 d . . .
H4A H -0.0702 -0.1388 -0.4139 0.034 Uiso 1 1 calc R . .
H4B H -0.0418 -0.1918 -0.3038 0.034 Uiso 1 1 calc R . .
C5 C 0.0985(9) -0.2943(10) -0.3438(6) 0.0279(19) Uani 1 1 d . . .
H5A H 0.1550 -0.2546 -0.3732 0.033 Uiso 1 1 calc R . .
H5B H 0.0421 -0.3826 -0.3861 0.033 Uiso 1 1 calc R . .
C6 C 0.3850(9) -0.3803(11) -0.2053(7) 0.036(2) Uani 1 1 d . . .
H6A H 0.4462 -0.4400 -0.1435 0.043 Uiso 1 1 calc R . .
H6B H 0.3756 -0.4423 -0.2637 0.043 Uiso 1 1 calc R . .
C7 C 0.4544(10) -0.2246(12) -0.2033(7) 0.041(2) Uani 1 1 d . . .
H7A H 0.3902 -0.1575 -0.2586 0.061 Uiso 1 1 calc R . .
H7B H 0.5353 -0.2447 -0.2111 0.061 Uiso 1 1 calc R . .
H7C H 0.4822 -0.1715 -0.1388 0.061 Uiso 1 1 calc R . .
C8 C 0.3799(9) 0.1973(10) -0.1036(7) 0.033(2) Uani 1 1 d . . .
H8A H 0.3556 0.2929 -0.0796 0.049 Uiso 1 1 calc R . .
H8B H 0.4516 0.2218 -0.1213 0.049 Uiso 1 1 calc R . .
H8C H 0.4137 0.1175 -0.0502 0.049 Uiso 1 1 calc R . .
Cl1 Cl 0.2850(2) -0.3908(2) 0.01958(15) 0.0299(5) Uani 1 1 d . . .
Cl2 Cl 0.2274(2) 0.0137(2) 0.01713(15) 0.0290(5) Uani 1 1 d . . .
N1 N 0.0849(6) -0.0144(8) -0.3002(5) 0.0222(14) Uani 1 1 d . . .
N2 N 0.2551(7) 0.1352(8) -0.1953(5) 0.0236(15) Uani 1 1 d . . .

loop_
_atom_site_aniso_label
_atom_site_aniso_U_11
_atom_site_aniso_U_22
_atom_site_aniso_U_33
_atom_site_aniso_U_23
_atom_site_aniso_U_13
_atom_site_aniso_U_12
Pd1 0.0222(4) 0.0220(4) 0.0187(4) 0.0005(2) 0.0099(3) -0.0011(3)
S1 0.0273(11) 0.0241(10) 0.0225(11) -0.0012(8) 0.0117(9) -0.0019(8)
C1 0.019(4) 0.021(4) 0.016(4) -0.003(3) 0.006(3) 0.004(3)
C2 0.029(5) 0.032(5) 0.025(5) 0.008(4) 0.013(4) 0.008(4)
C3 0.030(5) 0.031(4) 0.019(4) 0.008(4) 0.015(4) 0.001(4)
C4 0.021(4) 0.041(5) 0.016(4) -0.004(4) 0.004(3) -0.009(4)
C5 0.029(5) 0.028(4) 0.024(4) -0.006(4) 0.011(4) -0.005(4)
C6 0.028(5) 0.038(5) 0.041(6) -0.009(4) 0.016(4) 0.010(4)
C7 0.035(5) 0.055(6) 0.034(5) -0.003(5) 0.019(5) -0.011(5)
C8 0.026(5) 0.034(5) 0.030(5) -0.007(4) 0.008(4) -0.006(4)
Cl1 0.0331(11) 0.0272(11) 0.0256(11) 0.0053(9) 0.0111(9) -0.0022(9)
Cl2 0.0374(12) 0.0291(11) 0.0215(10) -0.0033(8) 0.0150(9) 0.0009(9)
N1 0.018(3) 0.030(4) 0.017(3) 0.004(3) 0.007(3) 0.001(3)
N2 0.025(4) 0.025(4) 0.021(4) 0.002(3) 0.011(3) -0.001(3)

loop_
_atom_type_symbol
_atom_type_description
_atom_type_scat_dispersion_real
_atom_type_scat_dispersion_imag
_atom_type_scat_source
Pd Pd -0.9988 1.0072 'International Tables Vol C Tables 4.2.6.8 and 6.1.1.4'
S S 0.1246 0.1234 'International Tables Vol C Tables 4.2.6.8 and 6.1.1.4'
C C 0.0033 0.0016 'International Tables Vol C Tables 4.2.6.8 and 6.1.1.4'
Cl Cl 0.1484 0.1585 'International Tables Vol C Tables 4.2.6.8 and 6.1.1.4'
N N 0.0061 0.0033 'International Tables Vol C Tables 4.2.6.8 and 6.1.1.4'
H H 0.0000 0.0000 'International Tables Vol C Tables 4.2.6.8 and 6.1.1.4'

loop_
_geom_angle_atom_site_label_1
_geom_angle_atom_site_label_2
_geom_angle_atom_site_label_3
_geom_angle
_geom_angle_site_symmetry_1
_geom_angle_site_symmetry_3
_geom_angle_publ_flag
C1 Pd1 S1 90.7(2) . . ?
C1 Pd1 Cl2 90.6(2) . . ?
S1 Pd1 Cl2 175.39(7) . . ?
C1 Pd1 Cl1 175.3(2) . . ?
S1 Pd1 Cl1 85.41(7) . . ?
Cl2 Pd1 Cl1 93.52(7) . . ?
C5 S1 C6 104.1(4) . . ?
C5 S1 Pd1 109.5(3) . . ?
C6 S1 Pd1 106.9(3) . . ?
N2 C1 N1 106.2(6) . . ?
N2 C1 Pd1 131.0(6) . . ?
N1 C1 Pd1 122.8(5) . . ?
C3 C2 N1 106.8(7) . . ?
C3 C2 H2 126.6 . . ?
N1 C2 H2 126.6 . . ?
C2 C3 N2 107.5(7) . . ?
C2 C3 H3 126.2 . . ?
N2 C3 H3 126.2 . . ?
N1 C4 C5 109.3(6) . . ?
N1 C4 H4A 109.8 . . ?
C5 C4 H4A 109.8 . . ?
N1 C4 H4B 109.8 . . ?
C5 C4 H4B 109.8 . . ?
H4A C4 H4B 108.3 . . ?
C4 C5 S1 110.9(5) . . ?
C4 C5 H5A 109.5 . . ?
S1 C5 H5A 109.5 . . ?
C4 C5 H5B 109.5 . . ?
S1 C5 H5B 109.5 . . ?
H5A C5 H5B 108.0 . . ?
C7 C6 S1 116.0(6) . . ?
C7 C6 H6A 108.3 . . ?
S1 C6 H6A 108.3 . . ?
C7 C6 H6B 108.3 . . ?
S1 C6 H6B 108.3 . . ?
H6A C6 H6B 107.4 . . ?
C6 C7 H7A 109.5 . . ?
C6 C7 H7B 109.5 . . ?
H7A C7 H7B 109.5 . . ?
C6 C7 H7C 109.5 . . ?
H7A C7 H7C 109.5 . . ?
H7B C7 H7C 109.5 . . ?
N2 C8 H8A 109.5 . . ?
N2 C8 H8B 109.5 . . ?
H8A C8 H8B 109.5 . . ?
N2 C8 H8C 109.5 . . ?
H8A C8 H8C 109.5 . . ?
H8B C8 H8C 109.5 . . ?
C1 N1 C2 109.5(6) . . ?
C1 N1 C4 123.6(6) . . ?
C2 N1 C4 125.6(7) . . ?
C1 N2 C3 109.9(7) . . ?
C1 N2 C8 126.4(7) . . ?
C3 N2 C8 123.6(7) . . ?

loop_
_geom_bond_atom_site_label_1
_geom_bond_atom_site_label_2
_geom_bond_distance
_geom_bond_site_symmetry_2
_geom_bond_publ_flag
Pd1 C1 1.984(7) . ?
Pd1 S1 2.279(2) . ?
Pd1 Cl2 2.3239(19) . ?
Pd1 Cl1 2.374(2) . ?
S1 C5 1.821(8) . ?
S1 C6 1.837(8) . ?
C1 N2 1.339(10) . ?
C1 N1 1.353(9) . ?
C2 C3 1.335(12) . ?
C2 N1 1.391(10) . ?
C2 H2 0.9300 . ?
C3 N2 1.384(9) . ?
C3 H3 0.9300 . ?
C4 N1 1.459(10) . ?
C4 C5 1.534(11) . ?
C4 H4A 0.9700 . ?
C4 H4B 0.9700 . ?
C5 H5A 0.9700 . ?
C5 H5B 0.9700 . ?
C6 C7 1.495(12) . ?
C6 H6A 0.9700 . ?
C6 H6B 0.9700 . ?
C7 H7A 0.9600 . ?
C7 H7B 0.9600 . ?
C7 H7C 0.9600 . ?
C8 N2 1.478(10) . ?
C8 H8A 0.9600 . ?
C8 H8B 0.9600 . ?
C8 H8C 0.9600 . ?
